data_1504259
loop_
_publ_author_name
'Liang, Zhidan'
'Hou, Weizhe'
'Du, Yunfei'
'Zhang, Yongliang'
'Pan, Yan'
'Mao, Deng'
'Zhao, Kang'

_publ_section_title
;
 Oxidative aromatic C-O bond formation: synthesis of 3-functionalized
 benzo[b]furans by FeCl3-mediated ring closure of alpha-aryl ketones.
;
_journal_issue 21
_journal_name_full 'Organic letters'
_journal_page_first 4978
_journal_page_last 4981
_journal_paper_doi 10.1021/ol902157c
_journal_volume 11
_journal_year 2009
_chemical_formula_sum 'C19 H18 O5'
_chemical_formula_weight 326.33
_chemical_name_systematic
; 
 ? 
;
_space_group_IT_number 14
_symmetry_cell_setting monoclinic
_symmetry_space_group_name_Hall '-P 2ybc'
_symmetry_space_group_name_H-M 'P 1 21/c 1'
_atom_sites_solution_hydrogens geom
_atom_sites_solution_primary direct
_atom_sites_solution_secondary difmap
_audit_creation_method SHELXL-97
_cell_angle_alpha 90.00
_cell_angle_beta 104.01(3)
_cell_angle_gamma 90.00
_cell_formula_units_Z 8
_cell_length_a 9.5067(19)
_cell_length_b 19.416(4)
_cell_length_c 17.540(4)
_cell_measurement_reflns_used 5018
_cell_measurement_temperature 113(2)
_cell_measurement_theta_max 27.079
_cell_measurement_theta_min 1.591
_cell_volume 3141.3(12)
_computing_cell_refinement crystalclear
_computing_data_collection crystalclear
_computing_data_reduction crystalclear
_computing_molecular_graphics 'Bruker SHELXTL'
_computing_publication_material 'Bruker SHELXTL'
_computing_structure_refinement 'SHELXL-97 (Sheldrick, 1997)'
_computing_structure_solution 'SHELXS-97 (Sheldrick, 1990)'
_diffrn_ambient_temperature 113(2)
_diffrn_measured_fraction_theta_full 0.999
_diffrn_measured_fraction_theta_max 0.999
_diffrn_measurement_device_type 'rigaku saturn'
_diffrn_measurement_method '\w scans'
_diffrn_radiation_monochromator confocal
_diffrn_radiation_source 'rotating anode'
_diffrn_radiation_type MoK\a
_diffrn_radiation_wavelength 0.71073
_diffrn_reflns_av_R_equivalents 0.0630
_diffrn_reflns_av_sigmaI/netI 0.0685
_diffrn_reflns_limit_h_max 9
_diffrn_reflns_limit_h_min -11
_diffrn_reflns_limit_k_max 20
_diffrn_reflns_limit_k_min -23
_diffrn_reflns_limit_l_max 16
_diffrn_reflns_limit_l_min -20
_diffrn_reflns_number 18129
_diffrn_reflns_theta_full 25.02
_diffrn_reflns_theta_max 25.02
_diffrn_reflns_theta_min 1.59
_diffrn_standards_decay_% 0
_diffrn_standards_interval_count 0
_diffrn_standards_interval_time 0
_diffrn_standards_number 0
_exptl_absorpt_coefficient_mu 0.100
_exptl_absorpt_correction_T_max 0.9921
_exptl_absorpt_correction_T_min 0.9881
_exptl_absorpt_correction_type multi-scan
_exptl_absorpt_process_details crystalclear
_exptl_crystal_density_diffrn 1.380
_exptl_crystal_density_method 'not measured'
_exptl_crystal_F_000 1376
_exptl_crystal_size_max 0.12
_exptl_crystal_size_mid 0.10
_exptl_crystal_size_min 0.08
_refine_diff_density_max 0.211
_refine_diff_density_min -0.232
_refine_diff_density_rms 0.053
_refine_ls_extinction_method none
_refine_ls_goodness_of_fit_ref 1.063
_refine_ls_hydrogen_treatment constr
_refine_ls_matrix_type full
_refine_ls_number_parameters 439
_refine_ls_number_reflns 5546
_refine_ls_number_restraints 0
_refine_ls_restrained_S_all 1.063
_refine_ls_R_factor_all 0.0891
_refine_ls_R_factor_gt 0.0599
_refine_ls_shift/su_max 0.000
_refine_ls_shift/su_mean 0.000
_refine_ls_structure_factor_coef Fsqd
_refine_ls_weighting_details 'calc w=1/[\s^2^(Fo^2^)+(0.0727P)^2^+0.1960P] where P=(Fo^2^+2Fc^2^)/3'
_refine_ls_weighting_scheme calc
_refine_ls_wR_factor_gt 0.1362
_refine_ls_wR_factor_ref 0.1522
_reflns_number_gt 4073
_reflns_number_total 5546
_reflns_threshold_expression >2sigma(I)
_cod_data_source_file ol902157c_si_002.cif
_cod_data_source_block r80326e
_cod_depositor_comments
;
The following automatic conversions were performed:

'_symmetry_cell_setting' value 'Monoclinic' changed to 'monoclinic'
according to /home/saulius/struct/CIF-dictionaries/cif_core.dic
dictionary named 'cif_core.dic' version 2.4.2 from
2011-04-26.

'_exptl_absorpt_correction_type' value 'MULTI-SCAN'
changed to 'multi-scan' according to
/home/saulius/struct/CIF-dictionaries/cif_core.dic dictionary named
'cif_core.dic' version 2.4.2 from
2011-04-26.

'_refine_ls_hydrogen_treatment' value 'CONSTR' changed
to 'constr' according to
/home/saulius/struct/CIF-dictionaries/cif_core.dic dictionary named
'cif_core.dic' version 2.4.2 from 2011-04-26.

Automatic conversion script
Id: cif_fix_values 1715 2011-07-08 13:25:40Z adriana 
;
_cod_original_cell_volume 3141.3(11)
_cod_original_sg_symbol_H-M P2(1)/c
_cod_database_code 1504259

loop_
_symmetry_equiv_pos_as_xyz
'x, y, z'
'-x, y+1/2, -z+1/2'
'-x, -y, -z'
'x, -y-1/2, z-1/2'

loop_
_atom_site_label
_atom_site_type_symbol
_atom_site_fract_x
_atom_site_fract_y
_atom_site_fract_z
_atom_site_U_iso_or_equiv
_atom_site_adp_type
_atom_site_occupancy
_atom_site_symmetry_multiplicity
_atom_site_calc_flag
_atom_site_refinement_flags
O1 O 0.21895(19) 0.52654(7) 0.18274(9) 0.0225(4) Uani 1 1 d .
O2 O 0.1736(2) 0.63007(8) -0.07481(9) 0.0284(4) Uani 1 1 d .
O3 O 0.3835(2) 0.71143(8) -0.01378(9) 0.0256(4) Uani 1 1 d .
O4 O 0.5793(2) 0.67889(8) 0.27654(9) 0.0256(4) Uani 1 1 d .
O5 O 0.5275(2) 0.62215(8) 0.37804(10) 0.0289(4) Uani 1 1 d .
O6 O 0.29123(19) 0.48006(7) 0.81322(9) 0.0213(4) Uani 1 1 d .
O7 O 0.3175(2) 0.37886(8) 1.07021(9) 0.0280(4) Uani 1 1 d .
O8 O 0.1200(2) 0.29365(8) 1.00587(9) 0.0258(4) Uani 1 1 d .
O9 O -0.0761(2) 0.33280(8) 0.71543(9) 0.0257(4) Uani 1 1 d .
O10 O -0.0074(2) 0.38059(8) 0.61431(10) 0.0346(5) Uani 1 1 d .
C1 C 0.3147(3) 0.54059(11) 0.25354(13) 0.0209(5) Uani 1 1 d .
C2 C 0.4046(3) 0.59401(11) 0.24551(13) 0.0203(5) Uani 1 1 d .
C3 C 0.3635(3) 0.61403(11) 0.16341(13) 0.0207(5) Uani 1 1 d .
C4 C 0.2497(3) 0.57203(11) 0.12845(13) 0.0208(6) Uani 1 1 d .
C5 C 0.1798(3) 0.57356(11) 0.04940(14) 0.0223(6) Uani 1 1 d .
H5 H 0.1038 0.5438 0.0281 0.027 Uiso 1 1 calc R
C6 C 0.2292(3) 0.62153(11) 0.00395(13) 0.0223(6) Uani 1 1 d .
C7 C 0.3459(3) 0.66615(11) 0.03797(14) 0.0213(6) Uani 1 1 d .
C8 C 0.4131(3) 0.66340(11) 0.11652(14) 0.0215(5) Uani 1 1 d .
H8 H 0.4889 0.6931 0.1383 0.026 Uiso 1 1 calc R
C9 C 0.0497(3) 0.59012(12) -0.11078(15) 0.0286(6) Uani 1 1 d .
H9A H 0.0747 0.5421 -0.1070 0.043 Uiso 1 1 calc R
H9B H 0.0170 0.6029 -0.1651 0.043 Uiso 1 1 calc R
H9C H -0.0263 0.5984 -0.0845 0.043 Uiso 1 1 calc R
C10 C 0.4972(3) 0.75885(11) 0.01837(14) 0.0250(6) Uani 1 1 d .
H10A H 0.4719 0.7849 0.0596 0.037 Uiso 1 1 calc R
H10B H 0.5108 0.7896 -0.0221 0.037 Uiso 1 1 calc R
H10C H 0.5854 0.7340 0.0392 0.037 Uiso 1 1 calc R
C11 C 0.5092(3) 0.63032(11) 0.30785(14) 0.0222(6) Uani 1 1 d .
C12 C 0.6770(3) 0.72357(12) 0.33160(15) 0.0300(6) Uani 1 1 d .
H12A H 0.7534 0.6967 0.3652 0.036 Uiso 1 1 calc R
H12B H 0.6245 0.7478 0.3644 0.036 Uiso 1 1 calc R
C13 C 0.7400(3) 0.77376(13) 0.28412(17) 0.0381(7) Uani 1 1 d .
H13A H 0.7894 0.7491 0.2509 0.057 Uiso 1 1 calc R
H13B H 0.8073 0.8034 0.3187 0.057 Uiso 1 1 calc R
H13C H 0.6636 0.8010 0.2523 0.057 Uiso 1 1 calc R
C14 C 0.2986(3) 0.49432(11) 0.31702(14) 0.0214(6) Uani 1 1 d .
C15 C 0.4168(3) 0.47773(11) 0.37943(14) 0.0229(6) Uani 1 1 d .
H15 H 0.5072 0.4972 0.3821 0.028 Uiso 1 1 calc R
C16 C 0.3980(3) 0.43228(11) 0.43700(14) 0.0239(6) Uani 1 1 d .
H16 H 0.4764 0.4218 0.4786 0.029 Uiso 1 1 calc R
C17 C 0.2649(3) 0.40224(12) 0.43372(14) 0.0249(6) Uani 1 1 d .
H17 H 0.2541 0.3714 0.4725 0.030 Uiso 1 1 calc R
C18 C 0.1478(3) 0.41834(11) 0.37227(15) 0.0265(6) Uani 1 1 d .
H18 H 0.0578 0.3985 0.3699 0.032 Uiso 1 1 calc R
C19 C 0.1642(3) 0.46398(11) 0.31420(14) 0.0256(6) Uani 1 1 d .
H19 H 0.0851 0.4745 0.2731 0.031 Uiso 1 1 calc R
C20 C 0.2047(3) 0.46347(11) 0.74051(13) 0.0206(5) Uani 1 1 d .
C21 C 0.1169(3) 0.40802(11) 0.74677(13) 0.0204(5) Uani 1 1 d .
C22 C 0.1506(3) 0.38981(11) 0.82928(13) 0.0204(5) Uani 1 1 d .
C23 C 0.2570(3) 0.43451(11) 0.86665(13) 0.0210(6) Uani 1 1 d .
C24 C 0.3202(3) 0.43506(11) 0.94633(14) 0.0218(5) Uani 1 1 d .
H24 H 0.3925 0.4663 0.9687 0.026 Uiso 1 1 calc R
C25 C 0.2696(3) 0.38625(11) 0.99115(13) 0.0211(5) Uani 1 1 d .
C26 C 0.1594(3) 0.33910(11) 0.95490(14) 0.0212(5) Uani 1 1 d .
C27 C 0.0998(3) 0.34031(11) 0.87497(14) 0.0218(5) Uani 1 1 d .
H27 H 0.0278 0.3092 0.8518 0.026 Uiso 1 1 calc R
C28 C 0.4407(3) 0.41817(12) 1.10874(15) 0.0275(6) Uani 1 1 d .
H28A H 0.5217 0.4064 1.0875 0.041 Uiso 1 1 calc R
H28B H 0.4639 0.4082 1.1640 0.041 Uiso 1 1 calc R
H28C H 0.4195 0.4663 1.1007 0.041 Uiso 1 1 calc R
C29 C 0.0140(3) 0.24314(12) 0.97223(15) 0.0271(6) Uani 1 1 d .
H29A H -0.0760 0.2656 0.9486 0.041 Uiso 1 1 calc R
H29B H 0.0001 0.2123 1.0126 0.041 Uiso 1 1 calc R
H29C H 0.0467 0.2176 0.9329 0.041 Uiso 1 1 calc R
C30 C 0.0077(3) 0.37479(11) 0.68464(14) 0.0231(6) Uani 1 1 d .
C31 C -0.1837(3) 0.29355(12) 0.65934(14) 0.0263(6) Uani 1 1 d .
H31A H -0.1390 0.2699 0.6225 0.032 Uiso 1 1 calc R
H31B H -0.2589 0.3238 0.6301 0.032 Uiso 1 1 calc R
C32 C -0.2466(3) 0.24254(12) 0.70610(15) 0.0305(6) Uani 1 1 d .
H32A H -0.1719 0.2117 0.7329 0.046 Uiso 1 1 calc R
H32B H -0.3218 0.2167 0.6715 0.046 Uiso 1 1 calc R
H32C H -0.2864 0.2665 0.7439 0.046 Uiso 1 1 calc R
C33 C 0.2179(3) 0.51186(11) 0.67840(13) 0.0210(5) Uani 1 1 d .
C34 C 0.1839(3) 0.49493(12) 0.59858(14) 0.0240(6) Uani 1 1 d .
H34 H 0.1564 0.4501 0.5830 0.029 Uiso 1 1 calc R
C35 C 0.1908(3) 0.54395(12) 0.54260(14) 0.0250(6) Uani 1 1 d .
H35 H 0.1659 0.5322 0.4896 0.030 Uiso 1 1 calc R
C36 C 0.2345(3) 0.61044(12) 0.56473(14) 0.0249(6) Uani 1 1 d .
H36 H 0.2381 0.6434 0.5268 0.030 Uiso 1 1 calc R
C37 C 0.2727(3) 0.62771(11) 0.64310(14) 0.0261(6) Uani 1 1 d .
H37 H 0.3049 0.6721 0.6581 0.031 Uiso 1 1 calc R
C38 C 0.2636(3) 0.57937(11) 0.69979(15) 0.0244(6) Uani 1 1 d .
H38 H 0.2880 0.5918 0.7526 0.029 Uiso 1 1 calc R

loop_
_atom_site_aniso_label
_atom_site_aniso_U_11
_atom_site_aniso_U_22
_atom_site_aniso_U_33
_atom_site_aniso_U_23
_atom_site_aniso_U_13
_atom_site_aniso_U_12
O1 0.0229(11) 0.0242(8) 0.0189(9) 0.0016(7) 0.0023(8) -0.0017(7)
O2 0.0330(13) 0.0330(9) 0.0159(9) 0.0005(8) -0.0006(8) -0.0067(8)
O3 0.0292(12) 0.0279(9) 0.0178(9) 0.0041(7) 0.0018(8) -0.0066(7)
O4 0.0266(12) 0.0280(9) 0.0210(9) -0.0022(7) 0.0034(8) -0.0077(8)
O5 0.0369(13) 0.0297(9) 0.0178(9) 0.0000(8) 0.0022(8) -0.0051(8)
O6 0.0215(11) 0.0247(8) 0.0159(9) 0.0024(7) 0.0010(7) -0.0017(7)
O7 0.0293(12) 0.0330(9) 0.0183(9) 0.0012(8) -0.0010(8) -0.0079(8)
O8 0.0299(12) 0.0265(8) 0.0201(9) 0.0014(7) 0.0043(8) -0.0072(7)
O9 0.0264(12) 0.0312(9) 0.0181(9) -0.0051(7) 0.0025(8) -0.0095(8)
O10 0.0458(14) 0.0362(10) 0.0180(10) -0.0003(8) 0.0007(9) -0.0153(9)
C1 0.0229(16) 0.0221(11) 0.0161(12) -0.0014(10) 0.0015(11) 0.0033(10)
C2 0.0226(16) 0.0199(11) 0.0170(12) 0.0001(10) 0.0023(11) 0.0026(10)
C3 0.0214(16) 0.0206(11) 0.0200(13) -0.0022(10) 0.0047(11) 0.0034(10)
C4 0.0232(16) 0.0193(11) 0.0191(13) 0.0007(10) 0.0037(11) 0.0007(10)
C5 0.0218(16) 0.0214(11) 0.0215(13) -0.0041(10) 0.0012(11) -0.0038(10)
C6 0.0241(16) 0.0252(12) 0.0157(12) -0.0004(10) 0.0014(11) 0.0050(10)
C7 0.0225(16) 0.0206(11) 0.0213(13) 0.0022(10) 0.0064(11) 0.0019(10)
C8 0.0227(16) 0.0199(11) 0.0212(13) -0.0024(10) 0.0039(11) -0.0008(10)
C9 0.0289(18) 0.0308(13) 0.0227(14) -0.0016(11) -0.0003(12) 0.0003(11)
C10 0.0259(17) 0.0241(12) 0.0249(14) 0.0016(11) 0.0061(11) -0.0024(11)
C11 0.0227(16) 0.0201(12) 0.0241(14) -0.0002(10) 0.0061(11) 0.0033(10)
C12 0.0282(18) 0.0322(13) 0.0274(14) -0.0087(11) 0.0026(12) -0.0087(11)
C13 0.042(2) 0.0368(15) 0.0382(17) -0.0115(13) 0.0144(15) -0.0144(13)
C14 0.0243(16) 0.0195(11) 0.0207(13) 0.0001(10) 0.0060(11) 0.0051(10)
C15 0.0187(16) 0.0237(12) 0.0271(14) 0.0013(11) 0.0069(11) 0.0011(10)
C16 0.0230(16) 0.0241(12) 0.0221(13) -0.0003(10) 0.0006(11) 0.0010(10)
C17 0.0252(17) 0.0264(12) 0.0237(14) 0.0034(11) 0.0070(12) -0.0002(11)
C18 0.0220(17) 0.0248(12) 0.0333(15) 0.0033(11) 0.0081(12) -0.0036(11)
C19 0.0233(17) 0.0270(12) 0.0252(14) -0.0025(11) 0.0034(11) 0.0031(11)
C20 0.0203(16) 0.0221(11) 0.0179(12) -0.0022(10) 0.0015(10) 0.0025(10)
C21 0.0206(16) 0.0214(11) 0.0168(12) -0.0021(10) -0.0001(11) 0.0010(10)
C22 0.0201(15) 0.0216(11) 0.0189(12) -0.0013(10) 0.0033(11) 0.0046(10)
C23 0.0224(16) 0.0210(11) 0.0193(13) 0.0001(10) 0.0046(11) 0.0019(10)
C24 0.0192(15) 0.0240(12) 0.0199(13) -0.0040(10) 0.0002(11) -0.0020(10)
C25 0.0205(16) 0.0267(12) 0.0148(12) -0.0007(10) 0.0016(10) 0.0030(10)
C26 0.0226(16) 0.0207(11) 0.0199(13) 0.0003(10) 0.0039(11) 0.0000(10)
C27 0.0220(16) 0.0186(11) 0.0240(13) -0.0020(10) 0.0040(11) -0.0001(10)
C28 0.0250(17) 0.0323(13) 0.0225(14) -0.0023(11) 0.0003(12) -0.0021(11)
C29 0.0265(17) 0.0256(12) 0.0277(14) 0.0013(11) 0.0039(12) -0.0045(11)
C30 0.0262(17) 0.0213(12) 0.0206(13) 0.0005(10) 0.0035(11) 0.0017(10)
C31 0.0260(17) 0.0285(13) 0.0216(13) -0.0040(11) 0.0001(11) -0.0063(11)
C32 0.0325(19) 0.0309(13) 0.0276(14) -0.0022(12) 0.0061(13) -0.0042(12)
C33 0.0167(15) 0.0250(12) 0.0210(13) 0.0008(10) 0.0044(11) 0.0027(10)
C34 0.0196(16) 0.0265(12) 0.0262(14) -0.0009(11) 0.0061(12) 0.0026(10)
C35 0.0235(16) 0.0313(13) 0.0197(13) 0.0021(11) 0.0045(11) 0.0013(11)
C36 0.0225(16) 0.0285(12) 0.0239(13) 0.0058(11) 0.0059(11) 0.0028(11)
C37 0.0277(17) 0.0236(12) 0.0270(14) 0.0000(11) 0.0067(12) -0.0005(11)
C38 0.0239(17) 0.0274(12) 0.0219(13) 0.0005(11) 0.0054(11) -0.0004(11)

loop_
_atom_type_symbol
_atom_type_description
_atom_type_scat_dispersion_real
_atom_type_scat_dispersion_imag
_atom_type_scat_source
C C 0.0033 0.0016 'International Tables Vol C Tables 4.2.6.8 and 6.1.1.4'
H H 0.0000 0.0000 'International Tables Vol C Tables 4.2.6.8 and 6.1.1.4'
O O 0.0106 0.0060 'International Tables Vol C Tables 4.2.6.8 and 6.1.1.4'

loop_
_geom_angle_atom_site_label_1
_geom_angle_atom_site_label_2
_geom_angle_atom_site_label_3
_geom_angle
C1 O1 C4 106.92(18)
C6 O2 C9 117.29(19)
C7 O3 C10 116.47(18)
C11 O4 C12 116.53(18)
C20 O6 C23 106.97(18)
C25 O7 C28 117.50(19)
C26 O8 C29 116.70(18)
C30 O9 C31 115.85(18)
C2 C1 O1 110.43(19)
C2 C1 C14 136.2(2)
O1 C1 C14 113.3(2)
C1 C2 C3 106.2(2)
C1 C2 C11 127.8(2)
C3 C2 C11 125.6(2)
C4 C3 C8 118.6(2)
C4 C3 C2 106.1(2)
C8 C3 C2 135.3(2)
C3 C4 O1 110.3(2)
C3 C4 C5 124.6(2)
O1 C4 C5 125.0(2)
C6 C5 C4 116.4(2)
C6 C5 H5 121.8
C4 C5 H5 121.8
O2 C6 C5 124.4(2)
O2 C6 C7 115.0(2)
C5 C6 C7 120.6(2)
O3 C7 C8 123.8(2)
O3 C7 C6 114.5(2)
C8 C7 C6 121.6(2)
C7 C8 C3 118.0(2)
C7 C8 H8 121.0
C3 C8 H8 121.0
O2 C9 H9A 109.5
O2 C9 H9B 109.5
H9A C9 H9B 109.5
O2 C9 H9C 109.5
H9A C9 H9C 109.5
H9B C9 H9C 109.5
O3 C10 H10A 109.5
O3 C10 H10B 109.5
H10A C10 H10B 109.5
O3 C10 H10C 109.5
H10A C10 H10C 109.5
H10B C10 H10C 109.5
O5 C11 O4 122.9(2)
O5 C11 C2 126.8(2)
O4 C11 C2 110.2(2)
O4 C12 C13 107.2(2)
O4 C12 H12A 110.3
C13 C12 H12A 110.3
O4 C12 H12B 110.3
C13 C12 H12B 110.3
H12A C12 H12B 108.5
C12 C13 H13A 109.5
C12 C13 H13B 109.5
H13A C13 H13B 109.5
C12 C13 H13C 109.5
H13A C13 H13C 109.5
H13B C13 H13C 109.5
C19 C14 C15 118.9(2)
C19 C14 C1 119.6(2)
C15 C14 C1 121.5(2)
C16 C15 C14 119.7(2)
C16 C15 H15 120.1
C14 C15 H15 120.1
C17 C16 C15 121.1(3)
C17 C16 H16 119.4
C15 C16 H16 119.4
C16 C17 C18 119.5(2)
C16 C17 H17 120.2
C18 C17 H17 120.2
C17 C18 C19 120.2(3)
C17 C18 H18 119.9
C19 C18 H18 119.9
C18 C19 C14 120.5(3)
C18 C19 H19 119.7
C14 C19 H19 119.7
O6 C20 C21 110.19(19)
O6 C20 C33 113.5(2)
C21 C20 C33 136.0(2)
C20 C21 C22 106.1(2)
C20 C21 C30 128.2(2)
C22 C21 C30 125.7(2)
C23 C22 C27 118.3(2)
C23 C22 C21 106.4(2)
C27 C22 C21 135.3(2)
C22 C23 C24 125.3(2)
C22 C23 O6 110.3(2)
C24 C23 O6 124.4(2)
C23 C24 C25 116.2(2)
C23 C24 H24 121.9
C25 C24 H24 121.9
O7 C25 C24 125.0(2)
O7 C25 C26 114.7(2)
C24 C25 C26 120.3(2)
O8 C26 C27 124.3(2)
O8 C26 C25 114.3(2)
C27 C26 C25 121.4(2)
C26 C27 C22 118.5(2)
C26 C27 H27 120.8
C22 C27 H27 120.8
O7 C28 H28A 109.5
O7 C28 H28B 109.5
H28A C28 H28B 109.5
O7 C28 H28C 109.5
H28A C28 H28C 109.5
H28B C28 H28C 109.5
O8 C29 H29A 109.5
O8 C29 H29B 109.5
H29A C29 H29B 109.5
O8 C29 H29C 109.5
H29A C29 H29C 109.5
H29B C29 H29C 109.5
O10 C30 O9 122.0(2)
O10 C30 C21 127.3(2)
O9 C30 C21 110.6(2)
O9 C31 C32 106.55(19)
O9 C31 H31A 110.4
C32 C31 H31A 110.4
O9 C31 H31B 110.4
C32 C31 H31B 110.4
H31A C31 H31B 108.6
C31 C32 H32A 109.5
C31 C32 H32B 109.5
H32A C32 H32B 109.5
C31 C32 H32C 109.5
H32A C32 H32C 109.5
H32B C32 H32C 109.5
C34 C33 C38 118.0(2)
C34 C33 C20 123.6(2)
C38 C33 C20 118.5(2)
C35 C34 C33 120.7(2)
C35 C34 H34 119.6
C33 C34 H34 119.6
C34 C35 C36 120.4(2)
C34 C35 H35 119.8
C36 C35 H35 119.8
C37 C36 C35 119.8(2)
C37 C36 H36 120.1
C35 C36 H36 120.1
C36 C37 C38 120.3(2)
C36 C37 H37 119.8
C38 C37 H37 119.8
C37 C38 C33 120.7(2)
C37 C38 H38 119.7
C33 C38 H38 119.7

loop_
_geom_bond_atom_site_label_1
_geom_bond_atom_site_label_2
_geom_bond_distance
O1 C1 1.378(3)
O1 C4 1.381(3)
O2 C6 1.364(3)
O2 C9 1.424(3)
O3 C7 1.372(3)
O3 C10 1.428(3)
O4 C11 1.346(3)
O4 C12 1.454(3)
O5 C11 1.211(3)
O6 C20 1.378(3)
O6 C23 1.383(3)
O7 C25 1.358(3)
O7 C28 1.424(3)
O8 C26 1.371(3)
O8 C29 1.427(3)
O9 C30 1.342(3)
O9 C31 1.452(3)
O10 C30 1.212(3)
C1 C2 1.373(3)
C1 C14 1.467(3)
C2 C3 1.451(3)
C2 C11 1.468(4)
C3 C4 1.375(3)
C3 C8 1.416(3)
C4 C5 1.385(3)
C5 C6 1.380(3)
C5 H5 0.9300
C6 C7 1.420(4)
C7 C8 1.372(3)
C8 H8 0.9300
C9 H9A 0.9600
C9 H9B 0.9600
C9 H9C 0.9600
C10 H10A 0.9600
C10 H10B 0.9600
C10 H10C 0.9600
C12 C13 1.498(3)
C12 H12A 0.9700
C12 H12B 0.9700
C13 H13A 0.9600
C13 H13B 0.9600
C13 H13C 0.9600
C14 C19 1.397(4)
C14 C15 1.403(4)
C15 C16 1.385(3)
C15 H15 0.9300
C16 C17 1.382(4)
C16 H16 0.9300
C17 C18 1.385(4)
C17 H17 0.9300
C18 C19 1.387(3)
C18 H18 0.9300
C19 H19 0.9300
C20 C21 1.383(3)
C20 C33 1.467(3)
C21 C22 1.448(3)
C21 C30 1.461(4)
C22 C23 1.373(3)
C22 C27 1.410(3)
C23 C24 1.381(3)
C24 C25 1.389(3)
C24 H24 0.9300
C25 C26 1.421(3)
C26 C27 1.379(3)
C27 H27 0.9300
C28 H28A 0.9600
C28 H28B 0.9600
C28 H28C 0.9600
C29 H29A 0.9600
C29 H29B 0.9600
C29 H29C 0.9600
C31 C32 1.499(3)
C31 H31A 0.9700
C31 H31B 0.9700
C32 H32A 0.9600
C32 H32B 0.9600
C32 H32C 0.9600
C33 C34 1.398(3)
C33 C38 1.403(3)
C34 C35 1.380(3)
C34 H34 0.9300
C35 C36 1.383(3)
C35 H35 0.9300
C36 C37 1.376(3)
C36 H36 0.9300
C37 C38 1.385(3)
C37 H37 0.9300
C38 H38 0.9300

loop_
_geom_torsion_atom_site_label_1
_geom_torsion_atom_site_label_2
_geom_torsion_atom_site_label_3
_geom_torsion_atom_site_label_4
_geom_torsion
C4 O1 C1 C2 0.3(2)
C4 O1 C1 C14 -177.94(19)
O1 C1 C2 C3 -1.0(3)
C14 C1 C2 C3 176.7(3)
O1 C1 C2 C11 171.9(2)
C14 C1 C2 C11 -10.4(5)
C1 C2 C3 C4 1.2(3)
C11 C2 C3 C4 -171.9(2)
C1 C2 C3 C8 -178.5(3)
C11 C2 C3 C8 8.4(4)
C8 C3 C4 O1 178.69(19)
C2 C3 C4 O1 -1.1(3)
C8 C3 C4 C5 1.0(4)
C2 C3 C4 C5 -178.8(2)
C1 O1 C4 C3 0.5(3)
C1 O1 C4 C5 178.2(2)
C3 C4 C5 C6 -0.6(4)
O1 C4 C5 C6 -178.0(2)
C9 O2 C6 C5 4.8(3)
C9 O2 C6 C7 -175.5(2)
C4 C5 C6 O2 179.8(2)
C4 C5 C6 C7 0.2(3)
C10 O3 C7 C8 -1.6(3)
C10 O3 C7 C6 178.0(2)
O2 C6 C7 O3 0.6(3)
C5 C6 C7 O3 -179.8(2)
O2 C6 C7 C8 -179.8(2)
C5 C6 C7 C8 -0.1(4)
O3 C7 C8 C3 -179.9(2)
C6 C7 C8 C3 0.5(3)
C4 C3 C8 C7 -0.9(3)
C2 C3 C8 C7 178.8(2)
C12 O4 C11 O5 -1.8(3)
C12 O4 C11 C2 174.4(2)
C1 C2 C11 O5 -5.1(4)
C3 C2 C11 O5 166.5(2)
C1 C2 C11 O4 178.8(2)
C3 C2 C11 O4 -9.6(3)
C11 O4 C12 C13 -179.0(2)
C2 C1 C14 C19 155.0(3)
O1 C1 C14 C19 -27.3(3)
C2 C1 C14 C15 -27.3(4)
O1 C1 C14 C15 150.4(2)
C19 C14 C15 C16 -0.4(3)
C1 C14 C15 C16 -178.1(2)
C14 C15 C16 C17 0.7(3)
C15 C16 C17 C18 -0.7(3)
C16 C17 C18 C19 0.4(4)
C17 C18 C19 C14 -0.1(3)
C15 C14 C19 C18 0.2(3)
C1 C14 C19 C18 177.9(2)
C23 O6 C20 C21 -0.4(3)
C23 O6 C20 C33 174.20(19)
O6 C20 C21 C22 0.8(3)
C33 C20 C21 C22 -172.1(3)
O6 C20 C21 C30 178.8(2)
C33 C20 C21 C30 6.0(5)
C20 C21 C22 C23 -0.9(3)
C30 C21 C22 C23 -179.0(2)
C20 C21 C22 C27 178.5(3)
C30 C21 C22 C27 0.4(4)
C27 C22 C23 C24 0.3(4)
C21 C22 C23 C24 179.8(2)
C27 C22 C23 O6 -178.80(19)
C21 C22 C23 O6 0.7(3)
C20 O6 C23 C22 -0.2(2)
C20 O6 C23 C24 -179.3(2)
C22 C23 C24 C25 -0.4(4)
O6 C23 C24 C25 178.6(2)
C28 O7 C25 C24 -8.2(3)
C28 O7 C25 C26 171.9(2)
C23 C24 C25 O7 -179.7(2)
C23 C24 C25 C26 0.2(3)
C29 O8 C26 C27 2.4(3)
C29 O8 C26 C25 -177.4(2)
O7 C25 C26 O8 -0.3(3)
C24 C25 C26 O8 179.8(2)
O7 C25 C26 C27 179.9(2)
C24 C25 C26 C27 0.0(4)
O8 C26 C27 C22 -179.9(2)
C25 C26 C27 C22 -0.1(4)
C23 C22 C27 C26 0.0(3)
C21 C22 C27 C26 -179.3(2)
C31 O9 C30 O10 1.4(3)
C31 O9 C30 C21 -176.5(2)
C20 C21 C30 O10 15.4(4)
C22 C21 C30 O10 -166.9(2)
C20 C21 C30 O9 -166.8(2)
C22 C21 C30 O9 10.9(3)
C30 O9 C31 C32 170.8(2)
O6 C20 C33 C34 156.9(2)
C21 C20 C33 C34 -30.4(4)
O6 C20 C33 C38 -24.8(3)
C21 C20 C33 C38 147.9(3)
C38 C33 C34 C35 -2.1(4)
C20 C33 C34 C35 176.3(2)
C33 C34 C35 C36 1.4(4)
C34 C35 C36 C37 0.6(4)
C35 C36 C37 C38 -1.9(4)
C36 C37 C38 C33 1.2(4)
C34 C33 C38 C37 0.8(4)
C20 C33 C38 C37 -177.6(2)
